data_7236302
loop_
_publ_author_name
'Zhao, X. X.'
'Li, S. H.'
'Wang, Y.'
'Li, Y. C.'
'Zhao, F. Q.'
'Pang, S. P.'

_publ_section_title
;
 Design and synthesis of energetic materials towards high density and
 positive oxygen balance by N-dinitromethyl functionalization of
 nitroazoles
;
_journal_issue 15
_journal_name_full 'Journal of Materials Chemistry A'
_journal_page_first 5495
_journal_paper_doi 10.1039/C6TA01501H
_journal_volume 4
_journal_year 2016
_chemical_formula_sum 'C3 H3 N7 O7'
_chemical_formula_weight 249.12
_space_group_IT_number 14
_space_group_name_Hall '-P 2ybc'
_space_group_name_H-M_alt 'P 1 21/c 1'
_symmetry_cell_setting monoclinic
_symmetry_space_group_name_H-M 'P 1 21/c 1'
_atom_sites_solution_hydrogens geom
_atom_sites_solution_primary direct
_atom_sites_solution_secondary difmap
_audit_creation_method SHELXL-97
_audit_update_record
;
2015-12-14 deposited with the CCDC.
2016-03-11 downloaded from the CCDC.
;
_cell_angle_alpha 90.00
_cell_angle_beta 110.433(3)
_cell_angle_gamma 90.00
_cell_formula_units_Z 4
_cell_length_a 11.481(3)
_cell_length_b 6.6275(16)
_cell_length_c 12.722(3)
_cell_measurement_reflns_used 3491
_cell_measurement_temperature 153(2)
_cell_measurement_theta_max 31.507
_cell_measurement_theta_min 2.060
_cell_volume 907.1(4)
_computing_cell_refinement 'CrystalClear (Rigaku Inc., 2008)'
_computing_data_collection 'CrystalClear (Rigaku Inc., 2008)'
_computing_data_reduction 'CrystalClear (Rigaku Inc., 2008)'
_computing_structure_refinement 'SHELXL-97 (Sheldrick, 1997)'
_computing_structure_solution 'SHELXS-97 (Sheldrick, 1990)'
_diffrn_ambient_temperature 153(2)
_diffrn_detector_area_resol_mean 28.5714
_diffrn_measured_fraction_theta_full 0.995
_diffrn_measured_fraction_theta_max 0.995
_diffrn_measurement_device_type AFC10/Saturn724+
_diffrn_measurement_method 'phi and omega scans'
_diffrn_radiation_monochromator graphite
_diffrn_radiation_source 'Rotating Anode'
_diffrn_radiation_type MoK\a
_diffrn_radiation_wavelength 0.71073
_diffrn_reflns_av_R_equivalents 0.0260
_diffrn_reflns_av_sigmaI/netI 0.0215
_diffrn_reflns_limit_h_max 16
_diffrn_reflns_limit_h_min -16
_diffrn_reflns_limit_k_max 9
_diffrn_reflns_limit_k_min -8
_diffrn_reflns_limit_l_max 18
_diffrn_reflns_limit_l_min -18
_diffrn_reflns_number 11121
_diffrn_reflns_theta_full 31.51
_diffrn_reflns_theta_max 31.51
_diffrn_reflns_theta_min 3.28
_diffrn_standards_decay_% 0
_diffrn_standards_interval_count 0
_diffrn_standards_interval_time 0
_diffrn_standards_number 0
_exptl_absorpt_coefficient_mu 0.177
_exptl_absorpt_correction_type none
_exptl_crystal_colour Colorless
_exptl_crystal_density_diffrn 1.824
_exptl_crystal_density_method 'not measured'
_exptl_crystal_description Block
_exptl_crystal_F_000 504
_exptl_crystal_size_max 0.42
_exptl_crystal_size_mid 0.38
_exptl_crystal_size_min 0.28
_refine_diff_density_max 0.412
_refine_diff_density_min -0.232
_refine_diff_density_rms 0.059
_refine_ls_extinction_coef 0.011(2)
_refine_ls_extinction_expression Fc^*^=kFc[1+0.001xFc^2^\l^3^/sin(2\q)]^-1/4^
_refine_ls_extinction_method SHELXL
_refine_ls_goodness_of_fit_ref 0.999
_refine_ls_hydrogen_treatment mixed
_refine_ls_matrix_type full
_refine_ls_number_parameters 159
_refine_ls_number_reflns 3017
_refine_ls_number_restraints 0
_refine_ls_restrained_S_all 0.999
_refine_ls_R_factor_all 0.0418
_refine_ls_R_factor_gt 0.0402
_refine_ls_shift/su_max 0.001
_refine_ls_shift/su_mean 0.000
_refine_ls_structure_factor_coef Fsqd
_refine_ls_weighting_details 'calc w=1/[\s^2^(Fo^2^)+(0.0256P)^2^+0.6520P] where P=(Fo^2^+2Fc^2^)/3'
_refine_ls_weighting_scheme calc
_refine_ls_wR_factor_gt 0.0853
_refine_ls_wR_factor_ref 0.0862
_reflns_number_gt 2934
_reflns_number_total 3017
_reflns_threshold_expression >2sigma(I)
_cod_data_source_file c6ta01501h2.cif
_cod_data_source_block bo1814
_cod_depositor_comments
;
The following automatic conversions were performed:

data item '_symmetry_cell_setting' value 'Monoclinic' was changed to
'monoclinic' in accordance with the
/home/saulius/struct/COD-crude-data/automatic-downloads/DataCite-retrospective/RSC/depositions/lib/dictionaries/cif_core.dic
dictionary named 'cif_core.dic' version 2.4.2 last updated on
2011-04-26.

Automatic conversion script
Id: cif_fix_values 6909 2019-04-08 15:41:33Z antanas 
;
_cod_original_sg_symbol_H-M P2(1)/c
_cod_database_code 7236302

loop_
_symmetry_equiv_pos_as_xyz
'x, y, z'
'-x, y+1/2, -z+1/2'
'-x, -y, -z'
'x, -y-1/2, z-1/2'

loop_
_atom_site_label
_atom_site_type_symbol
_atom_site_fract_x
_atom_site_fract_y
_atom_site_fract_z
_atom_site_U_iso_or_equiv
_atom_site_adp_type
_atom_site_occupancy
_atom_site_symmetry_multiplicity
_atom_site_calc_flag
_atom_site_refinement_flags
O1 O 0.14622(8) 0.14364(14) 0.64303(7) 0.02391(18) Uani 1 1 d .
O2 O 0.24688(9) 0.74944(13) 0.23645(7) 0.02547(19) Uani 1 1 d .
O3 O 0.05033(9) 0.78990(17) 0.21131(8) 0.0360(2) Uani 1 1 d .
O4 O 0.47030(9) 0.45703(18) 0.67409(9) 0.0410(3) Uani 1 1 d .
O5 O 0.49894(9) 0.2415(2) 0.55719(10) 0.0438(3) Uani 1 1 d .
O6 O 0.33712(10) -0.07657(14) 0.56641(8) 0.0311(2) Uani 1 1 d .
O7 O 0.21520(10) 0.05999(14) 0.41165(7) 0.0315(2) Uani 1 1 d .
N1 N 0.08841(8) 0.62828(14) 0.41791(7) 0.01745(17) Uani 1 1 d .
N2 N 0.12947(8) 0.50575(14) 0.50293(7) 0.01693(17) Uani 1 1 d .
N3 N 0.23171(8) 0.42099(13) 0.49430(7) 0.01507(17) Uani 1 1 d .
N4 N 0.26029(8) 0.48324(14) 0.40629(7) 0.01665(17) Uani 1 1 d .
N5 N 0.15445(9) 0.72575(14) 0.26139(8) 0.02007(19) Uani 1 1 d .
N6 N 0.43759(9) 0.32495(16) 0.60420(8) 0.0233(2) Uani 1 1 d .
N7 N 0.28327(9) 0.06453(15) 0.50944(8) 0.02040(19) Uani 1 1 d .
C1 C 0.16888(9) 0.61072(15) 0.36232(8) 0.01597(18) Uani 1 1 d .
C2 C 0.30008(9) 0.26777(16) 0.57065(8) 0.01596(18) Uani 1 1 d .
C3 C 0.26078(10) 0.24335(17) 0.67390(9) 0.0199(2) Uani 1 1 d .
H3A H 0.3245 0.1648 0.7324 0.024 Uiso 1 1 calc R
H3B H 0.2538 0.3777 0.7052 0.024 Uiso 1 1 calc R
H1O H 0.0892(19) 0.228(3) 0.6243(16) 0.043(5) Uiso 1 1 d .

loop_
_atom_site_aniso_label
_atom_site_aniso_U_11
_atom_site_aniso_U_22
_atom_site_aniso_U_33
_atom_site_aniso_U_23
_atom_site_aniso_U_13
_atom_site_aniso_U_12
O1 0.0201(4) 0.0240(4) 0.0314(4) 0.0096(3) 0.0136(3) 0.0059(3)
O2 0.0321(4) 0.0239(4) 0.0251(4) 0.0035(3) 0.0160(3) -0.0021(3)
O3 0.0331(5) 0.0448(6) 0.0291(5) 0.0166(4) 0.0098(4) 0.0174(4)
O4 0.0265(5) 0.0449(6) 0.0462(6) -0.0167(5) 0.0058(4) -0.0101(4)
O5 0.0219(4) 0.0632(8) 0.0524(6) -0.0130(6) 0.0205(4) -0.0010(5)
O6 0.0421(5) 0.0221(4) 0.0333(5) 0.0067(4) 0.0183(4) 0.0137(4)
O7 0.0448(6) 0.0234(4) 0.0218(4) -0.0051(3) 0.0058(4) -0.0034(4)
N1 0.0169(4) 0.0172(4) 0.0189(4) 0.0015(3) 0.0070(3) 0.0008(3)
N2 0.0155(4) 0.0175(4) 0.0188(4) 0.0003(3) 0.0074(3) 0.0020(3)
N3 0.0152(4) 0.0162(4) 0.0151(3) 0.0009(3) 0.0069(3) 0.0009(3)
N4 0.0188(4) 0.0173(4) 0.0156(4) 0.0014(3) 0.0082(3) 0.0004(3)
N5 0.0265(4) 0.0169(4) 0.0176(4) 0.0022(3) 0.0087(3) 0.0024(3)
N6 0.0164(4) 0.0287(5) 0.0230(4) 0.0022(4) 0.0046(3) 0.0001(4)
N7 0.0251(4) 0.0177(4) 0.0218(4) 0.0004(3) 0.0124(4) 0.0019(3)
C1 0.0179(4) 0.0147(4) 0.0155(4) -0.0003(3) 0.0061(3) -0.0009(3)
C2 0.0148(4) 0.0176(4) 0.0154(4) 0.0007(3) 0.0051(3) 0.0016(3)
C3 0.0232(5) 0.0227(5) 0.0159(4) 0.0029(4) 0.0095(4) 0.0037(4)

loop_
_atom_type_symbol
_atom_type_description
_atom_type_scat_dispersion_real
_atom_type_scat_dispersion_imag
_atom_type_scat_source
C C 0.0033 0.0016 'International Tables Vol C Tables 4.2.6.8 and 6.1.1.4'
H H 0.0000 0.0000 'International Tables Vol C Tables 4.2.6.8 and 6.1.1.4'
N N 0.0061 0.0033 'International Tables Vol C Tables 4.2.6.8 and 6.1.1.4'
O O 0.0106 0.0060 'International Tables Vol C Tables 4.2.6.8 and 6.1.1.4'

loop_
_geom_angle_atom_site_label_1
_geom_angle_atom_site_label_2
_geom_angle_atom_site_label_3
_geom_angle
C3 O1 H1O 109.3(13)
N2 N1 C1 105.41(8)
N1 N2 N3 105.48(8)
N4 N3 N2 114.66(8)
N4 N3 C2 123.30(8)
N2 N3 C2 121.95(8)
C1 N4 N3 99.34(8)
O3 N5 O2 127.11(10)
O3 N5 C1 115.71(9)
O2 N5 C1 117.17(9)
O5 N6 O4 127.65(11)
O5 N6 C2 118.17(10)
O4 N6 C2 114.13(10)
O6 N7 O7 127.14(11)
O6 N7 C2 115.24(9)
O7 N7 C2 117.57(9)
N4 C1 N1 115.11(9)
N4 C1 N5 122.88(9)
N1 C1 N5 122.01(9)
N3 C2 N6 106.29(8)
N3 C2 N7 109.62(8)
N6 C2 N7 107.06(8)
N3 C2 C3 113.46(8)
N6 C2 C3 111.64(8)
N7 C2 C3 108.57(8)
O1 C3 C2 109.68(9)
O1 C3 H3A 109.7
C2 C3 H3A 109.7
O1 C3 H3B 109.7
C2 C3 H3B 109.7
H3A C3 H3B 108.2

loop_
_geom_bond_atom_site_label_1
_geom_bond_atom_site_label_2
_geom_bond_distance
O1 C3 1.4002(14)
O1 H1O 0.83(2)
O2 N5 1.2193(13)
O3 N5 1.2182(13)
O4 N6 1.2102(15)
O5 N6 1.2056(14)
O6 N7 1.2121(13)
O7 N7 1.2168(13)
N1 N2 1.3021(12)
N1 C1 1.3505(13)
N2 N3 1.3400(12)
N3 N4 1.3371(12)
N3 C2 1.4347(13)
N4 C1 1.3108(13)
N5 C1 1.4521(13)
N6 C2 1.5322(14)
N7 C2 1.5340(14)
C2 C3 1.5391(14)
C3 H3A 0.9900
C3 H3B 0.9900

loop_
_geom_torsion_atom_site_label_1
_geom_torsion_atom_site_label_2
_geom_torsion_atom_site_label_3
_geom_torsion_atom_site_label_4
_geom_torsion
C1 N1 N2 N3 -0.08(11)
N1 N2 N3 N4 0.07(11)
N1 N2 N3 C2 -176.69(9)
N2 N3 N4 C1 -0.04(11)
C2 N3 N4 C1 176.68(9)
N3 N4 C1 N1 -0.02(11)
N3 N4 C1 N5 179.86(9)
N2 N1 C1 N4 0.06(12)
N2 N1 C1 N5 -179.82(9)
O3 N5 C1 N4 158.90(11)
O2 N5 C1 N4 -21.78(15)
O3 N5 C1 N1 -21.23(15)
O2 N5 C1 N1 158.10(10)
N4 N3 C2 N6 48.91(12)
N2 N3 C2 N6 -134.61(9)
N4 N3 C2 N7 -66.47(12)
N2 N3 C2 N7 110.01(10)
N4 N3 C2 C3 171.98(9)
N2 N3 C2 C3 -11.54(13)
O5 N6 C2 N3 -99.02(12)
O4 N6 C2 N3 78.60(12)
O5 N6 C2 N7 18.07(14)
O4 N6 C2 N7 -164.30(10)
O5 N6 C2 C3 136.77(12)
O4 N6 C2 C3 -45.60(13)
O6 N7 C2 N3 -179.84(9)
O7 N7 C2 N3 -2.26(13)
O6 N7 C2 N6 65.27(11)
O7 N7 C2 N6 -117.15(10)
O6 N7 C2 C3 -55.40(12)
O7 N7 C2 C3 122.18(11)
N3 C2 C3 O1 74.67(11)
N6 C2 C3 O1 -165.25(9)
N7 C2 C3 O1 -47.45(11)
